data_4088980
loop_
_publ_author_name
'Norris, Michael R.'
'Flowers, Sarah E.'
'Mathews, Ashley M.'
'Cossairt, Brandi M.'

_publ_section_title
;
 H2 Production Mediated by CO2 via Initial Reduction to Formate
;
_journal_issue 17
_journal_name_full Organometallics
_journal_page_first 2778
_journal_paper_doi 10.1021/acs.organomet.6b00595
_journal_volume 35
_journal_year 2016
_chemical_compound_source 'synthesis as described'
_chemical_formula_moiety 'C35 H30 N6 O2 P Ru, F6 P, 2(C2 H6 O S)'
_chemical_formula_sum 'C39 H42 F6 N6 O4 P2 Ru S2'
_chemical_formula_weight 999.92
_chemical_name_common mn_carbamate
_chemical_name_systematic
;
 mn_carbamate_0ma
;
_space_group_IT_number 14
_space_group_name_Hall '-P 2ybc'
_space_group_name_H-M_alt 'P 1 21/c 1'
_symmetry_cell_setting monoclinic
_symmetry_Int_Tables_number 14
_symmetry_space_group_name_Hall '-P 2ybc'
_symmetry_space_group_name_H-M 'P 1 21/c 1'
_atom_sites_solution_hydrogens geom
_atom_sites_solution_primary direct
_atom_sites_solution_secondary difmap
_audit_conform_dict_location ftp://ftp.iucr.org/pub/cif_core.dic
_audit_conform_dict_name cif_core.dic
_audit_conform_dict_version 2.4
_audit_creation_date 2016-06-22T15:10:24-00:00
_audit_creation_method 'WinGX routine CIF_UPDATE'
_cell_angle_alpha 90
_cell_angle_beta 94.334(4)
_cell_angle_gamma 90
_cell_formula_units_Z 4
_cell_length_a 12.7105(10)
_cell_length_b 25.453(2)
_cell_length_c 12.5290(9)
_cell_measurement_reflns_used 8457
_cell_measurement_temperature 100(2)
_cell_measurement_theta_max 20
_cell_measurement_theta_min 3
_cell_measurement_wavelength 0.71073
_cell_volume 4041.8(5)
_computing_cell_refinement 'SAINT (Bruker, 2007)'
_computing_data_collection 'APEX2 (Bruker, 2007)'
_computing_data_reduction 'SAINT (Bruker, 2007)'
_computing_molecular_graphics 'Ortep-3 for Windows (Farrugia, 1997)'
_computing_publication_material 'WinGX publication routines (Farrugia, 1999)'
_computing_structure_refinement 'SHELXL-97 (Sheldrick, 2008)'
_computing_structure_solution 'SHELXS97 (Sheldrick, 1997)'
_diffrn_ambient_temperature 100(2)
_diffrn_measured_fraction_theta_full 1
_diffrn_measured_fraction_theta_max 0.983
_diffrn_measurement_device_type 'Bruker APEXII CCD area-detector'
_diffrn_measurement_method '\f and \w scans'
_diffrn_radiation_monochromator graphite
_diffrn_radiation_probe x-ray
_diffrn_radiation_type MoK\a
_diffrn_radiation_wavelength 0.71073
_diffrn_reflns_av_R_equivalents 0.0817
_diffrn_reflns_av_unetI/netI 0.0438
_diffrn_reflns_limit_h_max 16
_diffrn_reflns_limit_h_min -15
_diffrn_reflns_limit_k_max 32
_diffrn_reflns_limit_k_min -31
_diffrn_reflns_limit_l_max 15
_diffrn_reflns_limit_l_min -15
_diffrn_reflns_number 117733
_diffrn_reflns_theta_full 25
_diffrn_reflns_theta_max 26.76
_diffrn_reflns_theta_min 1.6
_diffrn_source 'fine-focus sealed tube'
_exptl_absorpt_coefficient_mu 0.649
_exptl_absorpt_correction_T_max 0.9808
_exptl_absorpt_correction_T_min 0.9090
_exptl_absorpt_correction_type multi-scan
_exptl_absorpt_process_details '(SADABS; Bruker, 2007)'
_exptl_crystal_colour yellow
_exptl_crystal_density_diffrn 1.643
_exptl_crystal_density_method 'not measured'
_exptl_crystal_description piece
_exptl_crystal_F_000 2040
_exptl_crystal_size_max 0.15
_exptl_crystal_size_mid 0.08
_exptl_crystal_size_min 0.03
_refine_diff_density_max 0.982
_refine_diff_density_min -1.115
_refine_diff_density_rms 0.114
_refine_ls_extinction_method none
_refine_ls_goodness_of_fit_ref 1.048
_refine_ls_hydrogen_treatment mixed
_refine_ls_matrix_type full
_refine_ls_number_parameters 545
_refine_ls_number_reflns 8457
_refine_ls_number_restraints 0
_refine_ls_restrained_S_all 1.048
_refine_ls_R_factor_all 0.0702
_refine_ls_R_factor_gt 0.049
_refine_ls_shift/su_max 0
_refine_ls_shift/su_mean 0
_refine_ls_structure_factor_coef Fsqd
_refine_ls_weighting_details 'calc w=1/[\s^2^(Fo^2^)+(0.0666P)^2^+11.0031P] where P=(Fo^2^+2Fc^2^)/3'
_refine_ls_weighting_scheme calc
_refine_ls_wR_factor_gt 0.1255
_refine_ls_wR_factor_ref 0.1387
_reflns_number_gt 6495
_reflns_number_total 8457
_reflns_threshold_expression >2\s(I)
_cod_data_source_file om6b00595_si_002.cif
_cod_data_source_block mn_carbamate_0ma
_cod_database_code 4088980

loop_
_symmetry_equiv_pos_as_xyz
'x, y, z'
'-x, y+1/2, -z+1/2'
'-x, -y, -z'
'x, -y-1/2, z-1/2'

loop_
_atom_site_label
_atom_site_type_symbol
_atom_site_fract_x
_atom_site_fract_y
_atom_site_fract_z
_atom_site_U_iso_or_equiv
_atom_site_adp_type
_atom_site_occupancy
_atom_site_symmetry_multiplicity
_atom_site_calc_flag
_atom_site_refinement_flags
C1 C 0.6595(3) 0.16371(15) 0.1792(3) 0.0172(8) Uani 1 1 d .
C2 C 0.7613(3) 0.14954(16) 0.3352(3) 0.0218(8) Uani 1 1 d .
C3 C 0.8072(3) 0.13152(17) 0.4317(3) 0.0269(9) Uani 1 1 d .
H3 H 0.7766 0.1038 0.4697 0.032 Uiso 1 1 calc R
C4 C 0.8999(4) 0.15562(19) 0.4705(4) 0.0314(10) Uani 1 1 d .
H4 H 0.9332 0.1443 0.5369 0.038 Uiso 1 1 calc R
C5 C 0.9456(3) 0.1959(2) 0.4152(3) 0.0312(10) Uani 1 1 d .
H5 H 1.0092 0.2115 0.4447 0.037 Uiso 1 1 calc R
C6 C 0.9002(3) 0.21388(18) 0.3175(3) 0.0266(9) Uani 1 1 d .
H6 H 0.9315 0.2412 0.2791 0.032 Uiso 1 1 calc R
C7 C 0.8066(3) 0.18980(16) 0.2789(3) 0.0209(8) Uani 1 1 d .
C8 C 0.7587(3) 0.23820(16) 0.1046(3) 0.0237(9) Uani 1 1 d .
H8A H 0.8309 0.2526 0.1176 0.028 Uiso 1 1 calc R
H8B H 0.7082 0.2673 0.1126 0.028 Uiso 1 1 calc R
C9 C 0.7443(3) 0.21689(16) -0.0096(3) 0.0206(8) Uani 1 1 d .
H9A H 0.7927 0.1868 -0.0165 0.025 Uiso 1 1 calc R
H9B H 0.7641 0.2446 -0.0599 0.025 Uiso 1 1 calc R
C10 C 0.4396(3) 0.19458(15) 0.1135(3) 0.0184(8) Uani 1 1 d .
C11 C 0.3013(3) 0.22657(16) 0.1978(3) 0.0236(9) Uani 1 1 d .
C12 C 0.2212(3) 0.23626(18) 0.2664(4) 0.0280(9) Uani 1 1 d .
H12 H 0.2116 0.2145 0.3266 0.034 Uiso 1 1 calc R
C13 C 0.1569(3) 0.27913(19) 0.2418(4) 0.0308(10) Uani 1 1 d .
H13 H 0.1029 0.2875 0.2874 0.037 Uiso 1 1 calc R
C14 C 0.1689(3) 0.31019(18) 0.1525(4) 0.0306(10) Uani 1 1 d .
H14 H 0.1227 0.3391 0.1385 0.037 Uiso 1 1 calc R
C15 C 0.2466(3) 0.30019(17) 0.0830(3) 0.0269(9) Uani 1 1 d .
H15 H 0.2543 0.3211 0.0214 0.032 Uiso 1 1 calc R
C16 C 0.3126(3) 0.25762(16) 0.1091(3) 0.0210(8) Uani 1 1 d .
C17 C 0.4230(3) 0.25445(17) -0.0483(3) 0.0241(9) Uani 1 1 d .
H17A H 0.39 0.2892 -0.0631 0.029 Uiso 1 1 calc R
H17B H 0.3908 0.2293 -0.1016 0.029 Uiso 1 1 calc R
C18 C 0.5400(3) 0.25853(15) -0.0629(3) 0.0215(8) Uani 1 1 d .
H18A H 0.5723 0.2838 -0.0101 0.026 Uiso 1 1 calc R
H18B H 0.5495 0.2725 -0.1353 0.026 Uiso 1 1 calc R
C19 C 0.6141(3) 0.16922(15) -0.1821(3) 0.0194(8) Uani 1 1 d .
C20 C 0.7001(3) 0.13970(16) -0.2106(3) 0.0250(9) Uani 1 1 d .
H20 H 0.7614 0.1371 -0.1625 0.03 Uiso 1 1 calc R
C21 C 0.6969(4) 0.11405(18) -0.3087(3) 0.0296(10) Uani 1 1 d .
H21 H 0.7565 0.0946 -0.3278 0.035 Uiso 1 1 calc R
C22 C 0.6072(4) 0.11670(17) -0.3789(3) 0.0271(9) Uani 1 1 d .
H22 H 0.6049 0.0987 -0.4455 0.032 Uiso 1 1 calc R
C23 C 0.5211(3) 0.14575(16) -0.3514(3) 0.0242(9) Uani 1 1 d .
H23 H 0.4594 0.1478 -0.3991 0.029 Uiso 1 1 calc R
C24 C 0.5253(3) 0.17180(16) -0.2540(3) 0.0230(9) Uani 1 1 d .
H24 H 0.4661 0.1919 -0.236 0.028 Uiso 1 1 calc R
C25 C 0.7372(3) 0.06617(16) 0.0465(3) 0.0212(8) Uani 1 1 d .
H25 H 0.7734 0.0876 0.0995 0.025 Uiso 1 1 calc R
C26 C 0.7902(3) 0.02418(17) 0.0052(3) 0.0276(9) Uani 1 1 d .
H26 H 0.8621 0.0176 0.0276 0.033 Uiso 1 1 calc R
C27 C 0.7366(3) -0.00815(17) -0.0695(4) 0.0285(10) Uani 1 1 d .
H27 H 0.7705 -0.0379 -0.0974 0.034 Uiso 1 1 calc R
C28 C 0.6334(3) 0.00337(16) -0.1029(3) 0.0236(9) Uani 1 1 d .
H28 H 0.5955 -0.0184 -0.154 0.028 Uiso 1 1 calc R
C29 C 0.5852(3) 0.04679(15) -0.0617(3) 0.0187(8) Uani 1 1 d .
C30 C 0.4770(3) 0.06309(15) -0.0965(3) 0.0190(8) Uani 1 1 d .
C31 C 0.4184(3) 0.03899(16) -0.1813(3) 0.0258(9) Uani 1 1 d .
H31 H 0.4474 0.0107 -0.219 0.031 Uiso 1 1 calc R
C32 C 0.3182(4) 0.05655(18) -0.2097(4) 0.0298(10) Uani 1 1 d .
H32 H 0.2778 0.041 -0.2684 0.036 Uiso 1 1 calc R
C33 C 0.2767(3) 0.09651(17) -0.1532(4) 0.0281(9) Uani 1 1 d .
H33 H 0.2068 0.1085 -0.171 0.034 Uiso 1 1 calc R
C34 C 0.3382(3) 0.11930(16) -0.0699(3) 0.0221(8) Uani 1 1 d .
H34 H 0.3089 0.1469 -0.0306 0.027 Uiso 1 1 calc R
C35 C 0.5938(4) 0.09280(18) 0.2848(3) 0.0287(10) Uani 1 1 d .
C36 C 0.3714(6) 0.0314(2) 0.4521(6) 0.0663(18) Uani 1 1 d .
H36A H 0.445 0.0292 0.434 0.099 Uiso 1 1 calc R
H36B H 0.3388 -0.0034 0.4454 0.099 Uiso 1 1 calc R
H36C H 0.3692 0.044 0.5258 0.099 Uiso 1 1 calc R
C37 C 0.1816(5) 0.0788(3) 0.4290(7) 0.085(3) Uani 1 1 d .
H37A H 0.1961 0.0938 0.5007 0.127 Uiso 1 1 calc R
H37B H 0.1529 0.0433 0.4351 0.127 Uiso 1 1 calc R
H37C H 0.1302 0.1009 0.3876 0.127 Uiso 1 1 calc R
C38 C -0.0244(8) 0.0392(4) 0.7988(6) 0.106(3) Uani 1 1 d .
H38A H -0.059 0.0723 0.8151 0.16 Uiso 1 1 calc R
H38B H 0.0382 0.0343 0.8484 0.16 Uiso 1 1 calc R
H38C H -0.0735 0.01 0.8066 0.16 Uiso 1 1 calc R
C39 C 0.0718(5) -0.0221(2) 0.6698(5) 0.0604(16) Uani 1 1 d .
H39A H 0.0215 -0.0484 0.6917 0.091 Uiso 1 1 calc R
H39B H 0.1347 -0.0223 0.7201 0.091 Uiso 1 1 calc R
H39C H 0.0921 -0.0303 0.5977 0.091 Uiso 1 1 calc R
N1 N 0.6702(3) 0.13456(13) 0.2721(3) 0.0207(7) Uani 1 1 d .
N2 N 0.7419(3) 0.19769(13) 0.1849(2) 0.0188(7) Uani 1 1 d .
N3 N 0.3807(3) 0.18884(13) 0.1989(3) 0.0214(7) Uani 1 1 d .
H3A H 0.3913 0.1645 0.2484 0.026 Uiso 1 1 calc R
N4 N 0.3986(3) 0.23726(13) 0.0594(3) 0.0211(7) Uani 1 1 d .
N5 N 0.6366(3) 0.07783(12) 0.0145(2) 0.0179(7) Uani 1 1 d .
N6 N 0.4380(3) 0.10388(12) -0.0421(3) 0.0187(7) Uani 1 1 d .
O1 O 0.5173(2) 0.09103(11) 0.2098(2) 0.0271(7) Uani 1 1 d .
O2 O 0.6080(3) 0.06329(13) 0.3622(3) 0.0385(8) Uani 1 1 d .
O3 O 0.3529(3) 0.12850(13) 0.3814(3) 0.0417(8) Uani 1 1 d .
O4 O -0.0881(4) 0.03883(17) 0.6014(3) 0.0634(12) Uani 1 1 d .
F1 F 1.1153(3) 0.1577(2) -0.0163(4) 0.0899(14) Uani 1 1 d .
F2 F 0.9432(3) 0.13589(14) -0.0329(3) 0.0616(10) Uani 1 1 d .
F3 F 1.0607(3) 0.07587(15) 0.0282(4) 0.0840(14) Uani 1 1 d .
F4 F 1.1251(3) 0.13129(14) 0.1550(3) 0.0638(10) Uani 1 1 d .
F5 F 0.9538(3) 0.11240(17) 0.1409(3) 0.0779(12) Uani 1 1 d .
F6 F 1.0064(3) 0.19249(13) 0.0944(3) 0.0552(8) Uani 1 1 d .
P1 P 0.60929(8) 0.19567(4) -0.04693(8) 0.0164(2) Uani 1 1 d .
P2 P 1.03524(10) 0.13472(5) 0.06169(11) 0.0384(3) Uani 1 1 d .
S1 S 0.30106(12) 0.07601(5) 0.36286(11) 0.0448(3) Uani 1 1 d .
S2 S 0.01265(13) 0.04080(6) 0.66942(13) 0.0526(4) Uani 1 1 d .
Ru1 Ru 0.54733(2) 0.141701(12) 0.07124(2) 0.01555(10) Uani 1 1 d .

loop_
_atom_site_aniso_label
_atom_site_aniso_U_11
_atom_site_aniso_U_22
_atom_site_aniso_U_33
_atom_site_aniso_U_23
_atom_site_aniso_U_13
_atom_site_aniso_U_12
C1 0.0185(19) 0.0169(19) 0.0167(18) 0.0003(15) 0.0045(15) 0.0028(15)
C2 0.020(2) 0.028(2) 0.0176(19) -0.0051(16) 0.0028(16) 0.0053(17)
C3 0.030(2) 0.030(2) 0.020(2) -0.0015(17) 0.0012(17) 0.0072(18)
C4 0.032(2) 0.039(3) 0.022(2) -0.0029(19) -0.0032(19) 0.012(2)
C5 0.021(2) 0.044(3) 0.028(2) -0.012(2) -0.0048(18) 0.006(2)
C6 0.018(2) 0.035(2) 0.026(2) -0.0056(18) 0.0033(17) 0.0009(18)
C7 0.0169(19) 0.030(2) 0.0160(19) -0.0068(16) 0.0012(15) 0.0044(16)
C8 0.024(2) 0.021(2) 0.025(2) 0.0006(17) 0.0018(17) -0.0068(17)
C9 0.018(2) 0.025(2) 0.019(2) 0.0030(16) 0.0029(15) -0.0037(16)
C10 0.0182(19) 0.021(2) 0.0157(18) -0.0031(15) 0.0002(15) -0.0035(16)
C11 0.019(2) 0.026(2) 0.025(2) -0.0066(17) 0.0009(16) -0.0005(17)
C12 0.022(2) 0.033(2) 0.029(2) -0.0047(19) 0.0044(18) -0.0039(18)
C13 0.017(2) 0.041(3) 0.035(3) -0.015(2) 0.0058(18) -0.0013(19)
C14 0.023(2) 0.031(2) 0.037(3) -0.009(2) -0.0020(19) 0.0070(19)
C15 0.022(2) 0.030(2) 0.028(2) -0.0025(18) -0.0018(17) 0.0077(18)
C16 0.0166(19) 0.025(2) 0.021(2) -0.0062(16) 0.0023(15) 0.0011(16)
C17 0.027(2) 0.023(2) 0.023(2) 0.0003(17) 0.0027(17) 0.0101(17)
C18 0.028(2) 0.0159(19) 0.021(2) -0.0001(15) 0.0041(16) 0.0015(16)
C19 0.023(2) 0.018(2) 0.0181(19) 0.0040(15) 0.0047(16) 0.0002(16)
C20 0.026(2) 0.028(2) 0.020(2) 0.0017(17) 0.0018(17) 0.0077(18)
C21 0.036(3) 0.031(2) 0.023(2) -0.0015(18) 0.0071(19) 0.014(2)
C22 0.040(3) 0.026(2) 0.016(2) -0.0034(17) 0.0053(18) 0.0028(19)
C23 0.028(2) 0.026(2) 0.0184(19) 0.0009(17) 0.0003(17) 0.0004(18)
C24 0.023(2) 0.022(2) 0.025(2) 0.0007(16) 0.0054(17) 0.0009(17)
C25 0.021(2) 0.020(2) 0.023(2) -0.0008(16) 0.0002(16) 0.0021(16)
C26 0.024(2) 0.028(2) 0.031(2) 0.0029(18) 0.0001(18) 0.0094(18)
C27 0.030(2) 0.021(2) 0.035(2) -0.0025(18) 0.0067(19) 0.0069(18)
C28 0.027(2) 0.019(2) 0.026(2) -0.0035(16) 0.0038(17) 0.0034(17)
C29 0.022(2) 0.0160(19) 0.0181(19) 0.0008(15) 0.0030(15) -0.0016(15)
C30 0.023(2) 0.0157(19) 0.0187(19) 0.0026(15) 0.0036(15) -0.0023(15)
C31 0.030(2) 0.021(2) 0.027(2) -0.0047(17) 0.0035(18) -0.0023(18)
C32 0.030(2) 0.028(2) 0.030(2) -0.0037(18) -0.0062(19) -0.0054(19)
C33 0.020(2) 0.029(2) 0.034(2) 0.0051(19) -0.0038(18) -0.0012(18)
C34 0.021(2) 0.0174(19) 0.028(2) 0.0010(16) 0.0026(17) -0.0018(16)
C35 0.034(3) 0.030(2) 0.023(2) -0.0007(18) 0.0039(19) 0.0012(19)
C36 0.068(4) 0.043(3) 0.087(5) 0.021(3) 0.002(4) -0.001(3)
C37 0.052(4) 0.060(4) 0.147(8) -0.017(5) 0.038(5) -0.019(3)
C38 0.125(8) 0.137(8) 0.058(5) -0.017(5) 0.009(5) 0.055(7)
C39 0.064(4) 0.052(4) 0.063(4) -0.004(3) -0.004(3) 0.012(3)
N1 0.0233(18) 0.0212(18) 0.0177(16) -0.0008(13) 0.0024(13) 0.0014(14)
N2 0.0179(16) 0.0225(17) 0.0158(16) -0.0018(13) 0.0005(13) -0.0009(13)
N3 0.0193(17) 0.0244(18) 0.0209(17) 0.0005(14) 0.0039(14) -0.0024(14)
N4 0.0207(17) 0.0226(18) 0.0206(17) -0.0015(14) 0.0052(14) 0.0057(14)
N5 0.0208(17) 0.0164(16) 0.0168(16) 0.0017(13) 0.0026(13) 0.0001(13)
N6 0.0207(17) 0.0170(16) 0.0185(16) 0.0022(13) 0.0023(13) -0.0001(13)
O1 0.0358(17) 0.0239(15) 0.0212(15) -0.0015(12) 0.0002(13) -0.0027(13)
O2 0.050(2) 0.0364(19) 0.0281(17) 0.0044(14) 0.0001(15) -0.0036(16)
O3 0.050(2) 0.0302(18) 0.046(2) -0.0023(15) 0.0130(17) -0.0067(16)
O4 0.074(3) 0.060(3) 0.053(2) -0.003(2) -0.016(2) 0.023(2)
F1 0.060(2) 0.132(4) 0.082(3) 0.004(3) 0.037(2) 0.006(2)
F2 0.055(2) 0.062(2) 0.064(2) -0.0212(17) -0.0203(17) 0.0285(17)
F3 0.075(3) 0.063(2) 0.106(3) -0.040(2) -0.046(2) 0.038(2)
F4 0.055(2) 0.056(2) 0.075(2) -0.0097(18) -0.0255(18) 0.0024(17)
F5 0.065(2) 0.085(3) 0.085(3) 0.009(2) 0.013(2) -0.025(2)
F6 0.060(2) 0.0447(18) 0.060(2) -0.0134(16) 0.0028(17) 0.0039(16)
P1 0.0177(5) 0.0160(5) 0.0158(5) 0.0010(4) 0.0027(4) 0.0011(4)
P2 0.0256(6) 0.0406(8) 0.0486(8) -0.0086(6) 0.0003(6) 0.0066(5)
S1 0.0568(9) 0.0356(7) 0.0421(7) -0.0061(6) 0.0045(6) -0.0071(6)
S2 0.0543(9) 0.0441(8) 0.0602(9) -0.0006(7) 0.0089(7) 0.0047(7)
Ru1 0.01590(17) 0.01539(17) 0.01545(16) 0.00012(12) 0.00180(11) 0.00002(12)

loop_
_atom_type_symbol
_atom_type_description
_atom_type_scat_dispersion_real
_atom_type_scat_dispersion_imag
_atom_type_scat_source
C C 0.0033 0.0016 'International Tables Vol C Tables 4.2.6.8 and 6.1.1.4'
H H 0 0 'International Tables Vol C Tables 4.2.6.8 and 6.1.1.4'
N N 0.0061 0.0033 'International Tables Vol C Tables 4.2.6.8 and 6.1.1.4'
O O 0.0106 0.006 'International Tables Vol C Tables 4.2.6.8 and 6.1.1.4'
F F 0.0171 0.0103 'International Tables Vol C Tables 4.2.6.8 and 6.1.1.4'
P P 0.1023 0.0942 'International Tables Vol C Tables 4.2.6.8 and 6.1.1.4'
S S 0.1246 0.1234 'International Tables Vol C Tables 4.2.6.8 and 6.1.1.4'
Ru Ru -1.2594 0.8363 'International Tables Vol C Tables 4.2.6.8 and 6.1.1.4'

loop_
_geom_angle_atom_site_label_1
_geom_angle_atom_site_label_2
_geom_angle_atom_site_label_3
_geom_angle
N2 C1 N1 105.8(3)
N2 C1 Ru1 137.1(3)
N1 C1 Ru1 116.5(3)
C3 C2 C7 121.6(4)
C3 C2 N1 132.7(4)
C7 C2 N1 105.7(3)
C2 C3 C4 116.9(4)
C2 C3 H3 121.5
C4 C3 H3 121.5
C3 C4 C5 122.0(4)
C3 C4 H4 119
C5 C4 H4 119
C4 C5 C6 121.4(4)
C4 C5 H5 119.3
C6 C5 H5 119.3
C5 C6 C7 116.6(4)
C5 C6 H6 121.7
C7 C6 H6 121.7
C6 C7 C2 121.6(4)
C6 C7 N2 131.4(4)
C2 C7 N2 107.0(3)
N2 C8 C9 112.3(3)
N2 C8 H8A 109.1
C9 C8 H8A 109.1
N2 C8 H8B 109.1
C9 C8 H8B 109.1
H8A C8 H8B 107.9
C8 C9 P1 112.8(3)
C8 C9 H9A 109
P1 C9 H9A 109
C8 C9 H9B 109
P1 C9 H9B 109
H9A C9 H9B 107.8
N3 C10 N4 105.3(3)
N3 C10 Ru1 124.0(3)
N4 C10 Ru1 130.0(3)
C16 C11 N3 106.5(3)
C16 C11 C12 121.1(4)
N3 C11 C12 132.4(4)
C13 C12 C11 116.5(4)
C13 C12 H12 121.8
C11 C12 H12 121.8
C12 C13 C14 122.0(4)
C12 C13 H13 119
C14 C13 H13 119
C13 C14 C15 121.8(4)
C13 C14 H14 119.1
C15 C14 H14 119.1
C14 C15 C16 116.1(4)
C14 C15 H15 122
C16 C15 H15 122
C11 C16 C15 122.5(4)
C11 C16 N4 106.2(3)
C15 C16 N4 131.3(4)
N4 C17 C18 114.1(3)
N4 C17 H17A 108.7
C18 C17 H17A 108.7
N4 C17 H17B 108.7
C18 C17 H17B 108.7
H17A C17 H17B 107.6
C17 C18 P1 113.3(3)
C17 C18 H18A 108.9
P1 C18 H18A 108.9
C17 C18 H18B 108.9
P1 C18 H18B 108.9
H18A C18 H18B 107.7
C24 C19 C20 118.2(4)
C24 C19 P1 120.0(3)
C20 C19 P1 121.1(3)
C21 C20 C19 120.5(4)
C21 C20 H20 119.7
C19 C20 H20 119.7
C22 C21 C20 120.4(4)
C22 C21 H21 119.8
C20 C21 H21 119.8
C23 C22 C21 119.6(4)
C23 C22 H22 120.2
C21 C22 H22 120.2
C24 C23 C22 119.7(4)
C24 C23 H23 120.1
C22 C23 H23 120.1
C23 C24 C19 121.5(4)
C23 C24 H24 119.2
C19 C24 H24 119.2
N5 C25 C26 122.5(4)
N5 C25 H25 118.7
C26 C25 H25 118.7
C25 C26 C27 118.8(4)
C25 C26 H26 120.6
C27 C26 H26 120.6
C28 C27 C26 119.1(4)
C28 C27 H27 120.4
C26 C27 H27 120.4
C27 C28 C29 119.7(4)
C27 C28 H28 120.1
C29 C28 H28 120.1
N5 C29 C28 121.4(4)
N5 C29 C30 115.5(3)
C28 C29 C30 123.1(4)
N6 C30 C31 121.7(4)
N6 C30 C29 115.9(3)
C31 C30 C29 122.4(4)
C32 C31 C30 119.2(4)
C32 C31 H31 120.4
C30 C31 H31 120.4
C33 C32 C31 119.7(4)
C33 C32 H32 120.2
C31 C32 H32 120.2
C32 C33 C34 119.0(4)
C32 C33 H33 120.5
C34 C33 H33 120.5
N6 C34 C33 122.7(4)
N6 C34 H34 118.7
C33 C34 H34 118.7
O2 C35 O1 127.3(4)
O2 C35 N1 118.2(4)
O1 C35 N1 114.5(4)
S1 C36 H36A 109.5
S1 C36 H36B 109.5
H36A C36 H36B 109.5
S1 C36 H36C 109.5
H36A C36 H36C 109.5
H36B C36 H36C 109.5
S1 C37 H37A 109.5
S1 C37 H37B 109.5
H37A C37 H37B 109.5
S1 C37 H37C 109.5
H37A C37 H37C 109.5
H37B C37 H37C 109.5
S2 C38 H38A 109.5
S2 C38 H38B 109.5
H38A C38 H38B 109.5
S2 C38 H38C 109.5
H38A C38 H38C 109.5
H38B C38 H38C 109.5
S2 C39 H39A 109.5
S2 C39 H39B 109.5
H39A C39 H39B 109.5
S2 C39 H39C 109.5
H39A C39 H39C 109.5
H39B C39 H39C 109.5
C1 N1 C2 110.7(3)
C1 N1 C35 117.5(3)
C2 N1 C35 131.7(3)
C1 N2 C7 110.8(3)
C1 N2 C8 124.3(3)
C7 N2 C8 124.9(3)
C10 N3 C11 111.1(3)
C10 N3 H3A 124.4
C11 N3 H3A 124.4
C10 N4 C16 110.9(3)
C10 N4 C17 126.3(3)
C16 N4 C17 121.6(3)
C25 N5 C29 118.4(3)
C25 N5 Ru1 125.9(3)
C29 N5 Ru1 115.7(3)
C34 N6 C30 117.8(3)
C34 N6 Ru1 126.3(3)
C30 N6 Ru1 115.7(3)
C35 O1 Ru1 112.4(3)
C9 P1 C19 104.46(18)
C9 P1 C18 101.81(19)
C19 P1 C18 105.66(18)
C9 P1 Ru1 112.85(13)
C19 P1 Ru1 115.51(13)
C18 P1 Ru1 115.11(13)
F4 P2 F1 90.8(2)
F4 P2 F6 91.66(19)
F1 P2 F6 89.4(2)
F4 P2 F5 89.3(2)
F1 P2 F5 179.1(3)
F6 P2 F5 89.8(2)
F4 P2 F3 89.62(19)
F1 P2 F3 91.8(3)
F6 P2 F3 178.2(2)
F5 P2 F3 89.0(3)
F4 P2 F2 177.9(2)
F1 P2 F2 90.2(2)
F6 P2 F2 90.20(18)
F5 P2 F2 89.7(2)
F3 P2 F2 88.50(18)
O3 S1 C36 106.0(3)
O3 S1 C37 105.8(3)
C36 S1 C37 97.9(4)
O4 S2 C38 104.7(4)
O4 S2 C39 108.6(3)
C38 S2 C39 97.0(4)
C1 Ru1 C10 95.74(15)
C1 Ru1 N5 94.00(14)
C10 Ru1 N5 169.44(14)
C1 Ru1 N6 169.56(14)
C10 Ru1 N6 93.12(14)
N5 Ru1 N6 76.80(12)
C1 Ru1 P1 90.42(11)
C10 Ru1 P1 92.53(11)
N5 Ru1 P1 91.44(9)
N6 Ru1 P1 94.68(9)
C1 Ru1 O1 77.67(13)
C10 Ru1 O1 91.27(13)
N5 Ru1 O1 86.85(11)
N6 Ru1 O1 96.67(11)
P1 Ru1 O1 167.81(8)

loop_
_geom_bond_atom_site_label_1
_geom_bond_atom_site_label_2
_geom_bond_distance
C1 N2 1.357(5)
C1 N1 1.378(5)
C1 Ru1 1.971(4)
C2 C3 1.381(6)
C2 C7 1.393(6)
C2 N1 1.404(5)
C3 C4 1.383(7)
C3 H3 0.95
C4 C5 1.389(7)
C4 H4 0.95
C5 C6 1.390(6)
C5 H5 0.95
C6 C7 1.392(6)
C6 H6 0.95
C7 N2 1.399(5)
C8 N2 1.467(5)
C8 C9 1.528(5)
C8 H8A 0.99
C8 H8B 0.99
C9 P1 1.827(4)
C9 H9A 0.99
C9 H9B 0.99
C10 N3 1.360(5)
C10 N4 1.363(5)
C10 Ru1 2.019(4)
C11 C16 1.380(6)
C11 N3 1.392(5)
C11 C12 1.403(6)
C12 C13 1.384(6)
C12 H12 0.95
C13 C14 1.387(7)
C13 H13 0.95
C14 C15 1.388(6)
C14 H14 0.95
C15 C16 1.394(6)
C15 H15 0.95
C16 N4 1.398(5)
C17 N4 1.473(5)
C17 C18 1.516(6)
C17 H17A 0.99
C17 H17B 0.99
C18 P1 1.830(4)
C18 H18A 0.99
C18 H18B 0.99
C19 C24 1.392(6)
C19 C20 1.395(6)
C19 P1 1.828(4)
C20 C21 1.390(6)
C20 H20 0.95
C21 C22 1.388(6)
C21 H21 0.95
C22 C23 1.386(6)
C22 H22 0.95
C23 C24 1.386(6)
C23 H23 0.95
C24 H24 0.95
C25 N5 1.344(5)
C25 C26 1.385(6)
C25 H25 0.95
C26 C27 1.386(6)
C26 H26 0.95
C27 C28 1.378(6)
C27 H27 0.95
C28 C29 1.382(5)
C28 H28 0.95
C29 N5 1.368(5)
C29 C30 1.469(6)
C30 N6 1.356(5)
C30 C31 1.394(6)
C31 C32 1.371(6)
C31 H31 0.95
C32 C33 1.367(6)
C32 H32 0.95
C33 C34 1.383(6)
C33 H33 0.95
C34 N6 1.348(5)
C34 H34 0.95
C35 O2 1.228(5)
C35 O1 1.301(5)
C35 N1 1.457(6)
C36 S1 1.785(6)
C36 H36A 0.98
C36 H36B 0.98
C36 H36C 0.98
C37 S1 1.786(7)
C37 H37A 0.98
C37 H37B 0.98
C37 H37C 0.98
C38 S2 1.722(8)
C38 H38A 0.98
C38 H38B 0.98
C38 H38C 0.98
C39 S2 1.768(6)
C39 H39A 0.98
C39 H39B 0.98
C39 H39C 0.98
N3 H3A 0.88
N5 Ru1 2.135(3)
N6 Ru1 2.139(3)
O1 Ru1 2.219(3)
O3 S1 1.500(4)
O4 S2 1.485(4)
F1 P2 1.576(4)
F2 P2 1.601(3)
F3 P2 1.595(4)
F4 P2 1.574(3)
F5 P2 1.592(4)
F6 P2 1.577(3)
P1 Ru1 2.2080(10)

loop_
_geom_torsion_atom_site_label_1
_geom_torsion_atom_site_label_2
_geom_torsion_atom_site_label_3
_geom_torsion_atom_site_label_4
_geom_torsion
C7 C2 C3 C4 0.6(6)
N1 C2 C3 C4 179.1(4)
C2 C3 C4 C5 -0.4(6)
C3 C4 C5 C6 -0.2(7)
C4 C5 C6 C7 0.5(6)
C5 C6 C7 C2 -0.4(6)
C5 C6 C7 N2 -179.3(4)
C3 C2 C7 C6 -0.2(6)
N1 C2 C7 C6 -179.1(3)
C3 C2 C7 N2 178.9(4)
N1 C2 C7 N2 0.1(4)
N2 C8 C9 P1 64.9(4)
C16 C11 C12 C13 -1.7(6)
N3 C11 C12 C13 178.1(4)
C11 C12 C13 C14 1.6(6)
C12 C13 C14 C15 -0.4(7)
C13 C14 C15 C16 -0.9(6)
N3 C11 C16 C15 -179.3(4)
C12 C11 C16 C15 0.5(6)
N3 C11 C16 N4 0.2(4)
C12 C11 C16 N4 -179.9(4)
C14 C15 C16 C11 0.8(6)
C14 C15 C16 N4 -178.7(4)
N4 C17 C18 P1 62.4(4)
C24 C19 C20 C21 0.6(6)
P1 C19 C20 C21 171.5(3)
C19 C20 C21 C22 -1.2(7)
C20 C21 C22 C23 0.9(7)
C21 C22 C23 C24 -0.1(6)
C22 C23 C24 C19 -0.5(6)
C20 C19 C24 C23 0.3(6)
P1 C19 C24 C23 -170.7(3)
N5 C25 C26 C27 -2.1(6)
C25 C26 C27 C28 2.0(6)
C26 C27 C28 C29 0.1(6)
C27 C28 C29 N5 -2.2(6)
C27 C28 C29 C30 177.3(4)
N5 C29 C30 N6 -5.8(5)
C28 C29 C30 N6 174.7(4)
N5 C29 C30 C31 173.0(4)
C28 C29 C30 C31 -6.5(6)
N6 C30 C31 C32 -0.8(6)
C29 C30 C31 C32 -179.5(4)
C30 C31 C32 C33 -1.4(6)
C31 C32 C33 C34 1.6(7)
C32 C33 C34 N6 0.3(6)
N2 C1 N1 C2 -1.4(4)
Ru1 C1 N1 C2 171.7(2)
N2 C1 N1 C35 -177.2(3)
Ru1 C1 N1 C35 -4.0(4)
C3 C2 N1 C1 -177.9(4)
C7 C2 N1 C1 0.8(4)
C3 C2 N1 C35 -2.9(7)
C7 C2 N1 C35 175.8(4)
O2 C35 N1 C1 173.2(4)
O1 C35 N1 C1 -6.1(5)
O2 C35 N1 C2 -1.5(7)
O1 C35 N1 C2 179.3(4)
N1 C1 N2 C7 1.4(4)
Ru1 C1 N2 C7 -169.5(3)
N1 C1 N2 C8 -176.8(3)
Ru1 C1 N2 C8 12.2(6)
C6 C7 N2 C1 178.1(4)
C2 C7 N2 C1 -0.9(4)
C6 C7 N2 C8 -3.7(6)
C2 C7 N2 C8 177.3(3)
C9 C8 N2 C1 -46.5(5)
C9 C8 N2 C7 135.5(4)
N4 C10 N3 C11 1.5(4)
Ru1 C10 N3 C11 -169.9(3)
C16 C11 N3 C10 -1.1(4)
C12 C11 N3 C10 179.1(4)
N3 C10 N4 C16 -1.3(4)
Ru1 C10 N4 C16 169.3(3)
N3 C10 N4 C17 -169.1(4)
Ru1 C10 N4 C17 1.6(6)
C11 C16 N4 C10 0.7(4)
C15 C16 N4 C10 -179.8(4)
C11 C16 N4 C17 169.1(4)
C15 C16 N4 C17 -11.4(7)
C18 C17 N4 C10 -50.4(5)
C18 C17 N4 C16 143.1(4)
C26 C25 N5 C29 0.1(6)
C26 C25 N5 Ru1 -179.5(3)
C28 C29 N5 C25 2.2(5)
C30 C29 N5 C25 -177.4(3)
C28 C29 N5 Ru1 -178.3(3)
C30 C29 N5 Ru1 2.2(4)
C33 C34 N6 C30 -2.4(6)
C33 C34 N6 Ru1 171.9(3)
C31 C30 N6 C34 2.6(5)
C29 C30 N6 C34 -178.6(3)
C31 C30 N6 Ru1 -172.3(3)
C29 C30 N6 Ru1 6.6(4)
O2 C35 O1 Ru1 -167.4(4)
N1 C35 O1 Ru1 11.8(4)
C8 C9 P1 C19 -177.3(3)
C8 C9 P1 C18 72.9(3)
C8 C9 P1 Ru1 -51.0(3)
C24 C19 P1 C9 -150.2(3)
C20 C19 P1 C9 39.0(4)
C24 C19 P1 C18 -43.2(4)
C20 C19 P1 C18 146.0(3)
C24 C19 P1 Ru1 85.2(3)
C20 C19 P1 Ru1 -85.5(3)
C17 C18 P1 C9 -155.8(3)
C17 C18 P1 C19 95.3(3)
C17 C18 P1 Ru1 -33.4(3)
N2 C1 Ru1 C10 -92.1(4)
N1 C1 Ru1 C10 97.7(3)
N2 C1 Ru1 N5 92.0(4)
N1 C1 Ru1 N5 -78.3(3)
N2 C1 Ru1 N6 119.9(7)
N1 C1 Ru1 N6 -50.4(9)
N2 C1 Ru1 P1 0.5(4)
N1 C1 Ru1 P1 -169.8(3)
N2 C1 Ru1 O1 177.9(4)
N1 C1 Ru1 O1 7.6(3)
N3 C10 Ru1 C1 -79.3(3)
N4 C10 Ru1 C1 111.6(4)
N3 C10 Ru1 N5 78.0(8)
N4 C10 Ru1 N5 -91.1(8)
N3 C10 Ru1 N6 95.2(3)
N4 C10 Ru1 N6 -73.9(4)
N3 C10 Ru1 P1 -170.0(3)
N4 C10 Ru1 P1 20.9(4)
N3 C10 Ru1 O1 -1.6(3)
N4 C10 Ru1 O1 -170.7(4)
C25 N5 Ru1 C1 -4.6(3)
C29 N5 Ru1 C1 175.9(3)
C25 N5 Ru1 C10 -162.0(7)
C29 N5 Ru1 C10 18.5(9)
C25 N5 Ru1 N6 -179.6(3)
C29 N5 Ru1 N6 0.9(3)
C25 N5 Ru1 P1 86.0(3)
C29 N5 Ru1 P1 -93.6(3)
C25 N5 Ru1 O1 -82.0(3)
C29 N5 Ru1 O1 98.5(3)
C34 N6 Ru1 C1 152.8(7)
C30 N6 Ru1 C1 -32.8(9)
C34 N6 Ru1 C10 4.7(3)
C30 N6 Ru1 C10 179.1(3)
C34 N6 Ru1 N5 -178.5(3)
C30 N6 Ru1 N5 -4.1(3)
C34 N6 Ru1 P1 -88.1(3)
C30 N6 Ru1 P1 86.3(3)
C34 N6 Ru1 O1 96.3(3)
C30 N6 Ru1 O1 -89.3(3)
C9 P1 Ru1 C1 17.35(18)
C19 P1 Ru1 C1 137.43(18)
C18 P1 Ru1 C1 -98.93(18)
C9 P1 Ru1 C10 113.12(18)
C19 P1 Ru1 C10 -126.80(18)
C18 P1 Ru1 C10 -3.16(19)
C9 P1 Ru1 N5 -76.67(17)
C19 P1 Ru1 N5 43.41(17)
C18 P1 Ru1 N5 167.06(17)
C9 P1 Ru1 N6 -153.54(17)
C19 P1 Ru1 N6 -33.45(17)
C18 P1 Ru1 N6 90.19(17)
C9 P1 Ru1 O1 5.1(4)
C19 P1 Ru1 O1 125.1(4)
C18 P1 Ru1 O1 -111.2(4)
C35 O1 Ru1 C1 -11.0(3)
C35 O1 Ru1 C10 -106.6(3)
C35 O1 Ru1 N5 83.8(3)
C35 O1 Ru1 N6 160.1(3)
C35 O1 Ru1 P1 1.6(6)
